data_4035962
loop_
_publ_author_name
'Maestro, Aitor'
'Martinez de Marigorta, Edorta'
'Palacios, Francisco'
'Vicario, Javier'

_publ_section_title
;
 Enantioselective \a-Aminophosphonate Functionalization of Indole Ring
 through an Organocatalyzed Friedel-Crafts Reaction.
;
_journal_issue 2
_journal_name_full 'The Journal of organic chemistry'
_journal_page_first 1094
_journal_page_last 1102
_journal_paper_doi 10.1021/acs.joc.8b02843
_journal_volume 84
_journal_year 2019
_chemical_absolute_configuration ad
_chemical_formula_moiety 'C24 H39 N2 O6 P S'
_chemical_formula_sum 'C24 H39 N2 O6 P S'
_chemical_formula_weight 514.6
_space_group_IT_number 4
_space_group_name_Hall 'P 2yb'
_space_group_name_H-M_alt 'P 1 21 1'
_symmetry_cell_setting monoclinic
_symmetry_Int_Tables_number 4
_symmetry_space_group_name_Hall 'P 2yb'
_symmetry_space_group_name_H-M 'P 1 21 1'
_atom_sites_solution_hydrogens mixed
_atom_sites_solution_primary dual
_audit_creation_date 2018-11-06T15:43:16-00:00
_audit_creation_method 'WinGX routine CIF_UPDATE'
_cell_angle_alpha 90
_cell_angle_beta 104.555(2)
_cell_angle_gamma 90
_cell_formula_units_Z 2
_cell_length_a 5.75922(14)
_cell_length_b 24.0052(5)
_cell_length_c 10.1828(2)
_cell_measurement_reflns_used 7306
_cell_measurement_temperature 150.00(10)
_cell_measurement_theta_max 74.353
_cell_measurement_theta_min 4.443
_cell_volume 1362.60(5)
_computing_cell_refinement 'CrysAlisPro 1.171.39.46 (Rigaku OD, 2018)'
_computing_data_collection 'CrysAlisPro 1.171.39.46 (Rigaku OD, 2018)'
_computing_data_reduction 'CrysAlisPro 1.171.39.46 (Rigaku OD, 2018)'
_computing_molecular_graphics 'Olex2 (Dolomanov et al., 2009)'
_computing_publication_material 'Olex2 (Dolomanov et al., 2009)'
_computing_structure_refinement 'ShelXL (Sheldrick, 2015)'
_computing_structure_solution 'ShelXT (Sheldrick, 2015)'
_diffrn_ambient_temperature 150.00(10)
_diffrn_detector 'CCD plate'
_diffrn_detector_area_resol_mean 5.2012
_diffrn_detector_type Atlas
_diffrn_measured_fraction_theta_full 1
_diffrn_measured_fraction_theta_max 1
_diffrn_measurement_details
;
List of Runs (angles in degrees, time in seconds):

  # Type    Start    End  Width  t~exp~   \w     \q     \k     \f   Frames
--------------------------------------------------------------------------
  1  \w   -115.00 -20.00   1.00    1.00    --  -42.13 -77.00-150.00   95
  2  \w    -33.00  30.00   1.00    1.00    --  -42.13  57.00 -30.00   63
  3  \w    -63.00  25.00   1.00    1.00    --  -42.13  38.00 120.00   88
  4  \w    -57.00 -17.00   1.00    1.00    --  -42.13 -57.00-120.00   40
  5  \w    -68.00  -9.00   1.00    1.00    --  -42.13 125.00-180.00   59
  6  \w     44.00  69.00   1.00    2.00    --  107.93 -45.00  30.00   25
  7  \w     79.00 106.00   1.00    2.00    --  107.93  61.00 150.00   27
  8  \w     37.00 118.00   1.00    2.00    --  107.93-125.00  60.00   81
  9  \w     79.00 109.00   1.00    2.00    --  107.93  61.00-120.00   30
 10  \w     58.00 116.00   1.00    2.00    --  107.93-125.00-150.00   58
 11  \w     75.00 102.00   1.00    2.00    --  107.93  77.00 150.00   27
 12  \w     34.00  69.00   1.00    2.00    --  107.93 -30.00 -90.00   35
 13  \w     36.00  76.00   1.00    2.00    --  107.93 -45.00   0.00   40
 14  \w     81.00 106.00   1.00    2.00    --  107.93  61.00-180.00   25
 15  \w     34.00  68.00   1.00    2.00    --  107.93 -30.00  90.00   34
 16  \w     33.00  58.00   1.00    2.00    --  107.93 -30.00-180.00   25
 17  \w     79.00 106.00   1.00    2.00    --  107.93  61.00-150.00   27
 18  \w     39.00  67.00   1.00    2.00    --  107.93 -45.00-150.00   28
 19  \w     83.00 119.00   1.00    2.00    --  107.93  45.00-180.00   36
 20  \w     39.00  69.00   1.00    2.00    --  107.93 -30.00 120.00   30
 21  \w     75.00 101.00   1.00    2.00    --  107.93  77.00-150.00   26
 22  \w    121.00 149.00   1.00    2.00    --  107.93  77.00-150.00   28
 23  \w     79.00 106.00   1.00    2.00    --  107.93  61.00 -90.00   27
 24  \w     75.00 101.00   1.00    2.00    --  107.93  77.00-180.00   26
 25  \w     34.00  66.00   1.00    2.00    --  107.93 -30.00-120.00   32
 26  \w     76.00 101.00   1.00    2.00    --  107.93  77.00-120.00   25
 27  \w     76.00 101.00   1.00    2.00    --  107.93  77.00 120.00   25
 28  \w     33.00  68.00   1.00    2.00    --  107.93 -30.00 -60.00   35
 29  \w     83.00 109.00   1.00    2.00    --  107.93  45.00-120.00   26
 30  \w     82.00 126.00   1.00    2.00    --  107.93  45.00 -90.00   44
 31  \w     44.00  69.00   1.00    2.00    --  107.93 -30.00-150.00   25
 32  \w    113.00 140.00   1.00    2.00    --  107.93  61.00-180.00   27
 33  \w     82.00 145.00   1.00    2.00    --  107.93  45.00-150.00   63
 34  \w     86.00 128.00   1.00    2.00    --  107.93  45.00 150.00   42
 35  \w     78.00 139.00   1.00    2.00    --  107.93  71.00 -95.96   61
 36  \w     51.00  78.00   1.00    1.00    --   42.13-125.00 150.00   27
 37  \w     14.00  41.00   1.00    1.00    --   42.13-125.00 150.00   27
 38  \w     50.00  84.00   1.00    1.00    --   42.13-125.00   0.00   34
 39  \w     47.00 110.00   1.00    2.00    --  107.93 -94.00-150.00   63
 40  \w     56.00  99.00   1.00    2.00    --  107.93 -94.00  90.00   43
 41  \w    109.00 143.00   1.00    2.00    --  107.93  30.00 -30.00   34
 42  \w     41.00  69.00   1.00    2.00    --  107.93 -45.00  60.00   28
 43  \w     54.00 109.00   1.00    2.00    --  107.93 -77.00 -90.00   55
 44  \w   -115.00 -30.00   1.00    1.00    --  -42.13 -57.00 -30.00   85
 45  \w   -118.00 -10.00   1.00    1.00    --  -42.13 -77.00  60.00  108
;
_diffrn_measurement_device 'four-circle\k-geometry diffractometer'
_diffrn_measurement_device_type 'Agilent SuperNova'
_diffrn_measurement_method '\w scans'
_diffrn_orient_matrix_type 'CrysAlisPro convention (1999,Acta A55,543-557)'
_diffrn_orient_matrix_UB_11 -0.0061755
_diffrn_orient_matrix_UB_12 -0.0204035
_diffrn_orient_matrix_UB_13 -0.1442871
_diffrn_orient_matrix_UB_21 -0.2687623
_diffrn_orient_matrix_UB_22 -0.0136746
_diffrn_orient_matrix_UB_23 -0.0239268
_diffrn_orient_matrix_UB_31 -0.064098
_diffrn_orient_matrix_UB_32 0.05928
_diffrn_orient_matrix_UB_33 -0.0552057
_diffrn_radiation_monochromator 'Multilayer optics'
_diffrn_radiation_probe x-ray
_diffrn_radiation_type CuK\a
_diffrn_radiation_wavelength 1.54184
_diffrn_reflns_av_R_equivalents 0.0471
_diffrn_reflns_av_unetI/netI 0.0721
_diffrn_reflns_Laue_measured_fraction_full 1
_diffrn_reflns_Laue_measured_fraction_max 1
_diffrn_reflns_limit_h_max 6
_diffrn_reflns_limit_h_min -6
_diffrn_reflns_limit_k_max 28
_diffrn_reflns_limit_k_min -27
_diffrn_reflns_limit_l_max 11
_diffrn_reflns_limit_l_min -12
_diffrn_reflns_number 14836
_diffrn_reflns_point_group_measured_fraction_full 0.972
_diffrn_reflns_point_group_measured_fraction_max 0.972
_diffrn_reflns_theta_full 67.465
_diffrn_reflns_theta_max 67.465
_diffrn_reflns_theta_min 3.683
_diffrn_source 'micro-focus sealed X-ray tube'
_diffrn_source_current 0.8
_diffrn_source_power 0.04
_diffrn_source_type 'SuperNova (Cu) X-ray Source'
_diffrn_source_voltage 50
_exptl_absorpt_coefficient_mu 1.938
_exptl_absorpt_correction_T_max 1
_exptl_absorpt_correction_T_min 0.77355
_exptl_absorpt_correction_type multi-scan
_exptl_absorpt_process_details
;
        CrysAlisPro 1.171.39.46 (Rigaku Oxford Diffraction, 2018)
        Empirical absorption correction using spherical harmonics,
 implemented in SCALE3 ABSPACK scaling algorithm.
;
_exptl_crystal_colour colourless
_exptl_crystal_density_diffrn 1.254
_exptl_crystal_description needle
_exptl_crystal_F_000 552
_exptl_crystal_size_max 0.865
_exptl_crystal_size_mid 0.135
_exptl_crystal_size_min 0.077
_refine_diff_density_max 0.253
_refine_diff_density_min -0.317
_refine_diff_density_rms 0.043
_refine_ls_abs_structure_details
;
The Friedel pair coverage of the experiment is almost complete (94%).
Analysis of the absolute structure using likelihood methods
(Hooft, Straver & Spek, 2008) was performed using OLEX2 (Dolomanov, 2009).
 The results indicated that the absolute structure had been correctly
 assigned. The method calculated that the probability that the structure 
is inverted is smaller than 10-99. The absolute structure parameter y 
(Hooft, Straver & Spek, 2008) was calculated using PLATON (Spek,
2010). The resulting value was y=-0.003(12), which together with Flack
parameter value, indicate that the absolute structure has sureley been
determined correctly.

Flack, H. D. (1983), Acta Cryst. A39, 876-881
Flack & G. Bernardinelli, Acta Cryst. 1999, A55, 908-915; 
H. D. Flack & G. Bernardinelli, J. Appl. Cryst. 2000, 33, 1143-1148.

R. W. W. Hooft, L. H. Straver & A. L. Spek, J. Appl. Cryst. 2008, 41, 96-103
Dolomanov, O.V. (2009) OLEX2, J. Appl. Cryst., 42, 339-341. 
Spek, A.L. (2003). J. Appl. Cryst. 36, 7-13.
Spek, A.L. (2009). Acta Cryst. D65, 148-155.
A. L. Spek (2010) PLATON, Utrecht, The Netherlands; 
A. L. Spek, J. Appl. Cryst. 2003, 36, 7-13
A. L. Thompson & D. J. Watkin, Tetrahedron: Asymmetry 2009, 20, 712--717
;
_refine_ls_abs_structure_Flack 0.006(13)
_refine_ls_extinction_method none
_refine_ls_goodness_of_fit_ref 1.066
_refine_ls_hydrogen_treatment mixed
_refine_ls_matrix_type full
_refine_ls_number_parameters 360
_refine_ls_number_reflns 4771
_refine_ls_number_restraints 75
_refine_ls_restrained_S_all 1.105
_refine_ls_R_factor_all 0.0413
_refine_ls_R_factor_gt 0.038
_refine_ls_shift/su_max 0
_refine_ls_shift/su_mean 0
_refine_ls_structure_factor_coef Fsqd
_refine_ls_weighting_details 'w=1/[\s^2^(Fo^2^)+(0.0407P)^2^+0.3006P] where P=(Fo^2^+2Fc^2^)/3'
_refine_ls_weighting_scheme calc
_refine_ls_wR_factor_gt 0.0902
_refine_ls_wR_factor_ref 0.0931
_reflns_Friedel_coverage 0.896
_reflns_Friedel_fraction_full 0.943
_reflns_Friedel_fraction_max 0.943
_reflns_number_gt 4490
_reflns_number_total 4771
_reflns_threshold_expression 'I > 2\s(I)'
_cod_data_source_file jo8b02843_si_003.cif
_cod_data_source_block a20180314_am708rem
_cod_database_code 4035962

loop_
_symmetry_equiv_pos_as_xyz
'x, y, z'
'-x, y+1/2, -z'

loop_
_atom_site_label
_atom_site_type_symbol
_atom_site_fract_x
_atom_site_fract_y
_atom_site_fract_z
_atom_site_U_iso_or_equiv
_atom_site_adp_type
_atom_site_occupancy
_atom_site_site_symmetry_order
_atom_site_calc_flag
_atom_site_refinement_flags_posn
_atom_site_refinement_flags_adp
_atom_site_refinement_flags_occupancy
_atom_site_disorder_assembly
_atom_site_disorder_group
P1 P 1.02274(14) 0.48238(3) 0.54915(8) 0.01926(18) Uani 1 1 d . . . . .
O1 O 0.4381(5) 0.64108(11) 0.0201(3) 0.0325(6) Uani 1 1 d . . . . .
O2 O 0.2854(5) 0.63260(10) 0.2049(3) 0.0271(5) Uani 1 1 d . . . . .
O3 O 1.2283(4) 0.48908(12) 0.4904(2) 0.0265(5) Uani 1 1 d . . . . .
O4 O 1.0562(4) 0.44040(11) 0.6708(3) 0.0283(6) Uani 1 1 d . . . . .
O5 O 0.9383(5) 0.53647(11) 0.6115(3) 0.0269(5) Uani 1 1 d . . . . .
N1 N 0.5337(5) 0.56690(12) 0.1651(3) 0.0213(6) Uani 1 1 d . . . . .
N2 N 0.7734(5) 0.40073(12) 0.3912(3) 0.0246(6) Uani 1 1 d D . . . .
C1 C 0.4167(6) 0.61684(15) 0.1204(4) 0.0238(7) Uani 1 1 d . . . . .
C2 C 0.5299(6) 0.53892(14) 0.2854(3) 0.0192(6) Uani 1 1 d . . . . .
H2 H 0.427074 0.547649 0.342251 0.023 Uiso 1 1 calc R . . . .
C3 C 0.6957(6) 0.49739(13) 0.3082(3) 0.0189(7) Uani 1 1 d . . . . .
C4 C 0.8117(6) 0.49812(13) 0.1971(3) 0.0206(7) Uani 1 1 d . . . . .
C5 C 0.9954(7) 0.46684(15) 0.1674(4) 0.0270(8) Uani 1 1 d . . . . .
H5 H 1.07218 0.438201 0.227053 0.032 Uiso 1 1 calc R . . . .
C6 C 1.0642(7) 0.47808(19) 0.0498(4) 0.0331(8) Uani 1 1 d . . . . .
H6 H 1.190825 0.45718 0.02947 0.04 Uiso 1 1 calc R . . . .
C7 C 0.9518(7) 0.51943(17) -0.0398(4) 0.0316(9) Uani 1 1 d . . . . .
H7 H 0.999354 0.525378 -0.121511 0.038 Uiso 1 1 calc R . . . .
C8 C 0.7715(7) 0.55208(16) -0.0115(4) 0.0281(8) Uani 1 1 d . . . . .
H8 H 0.696178 0.58084 -0.07127 0.034 Uiso 1 1 calc R . . . .
C9 C 0.7062(6) 0.54081(14) 0.1082(3) 0.0222(7) Uani 1 1 d . . . . .
C10 C 0.1828(7) 0.68965(15) 0.1946(4) 0.0283(8) Uani 1 1 d . . . . .
C11 C 0.3862(8) 0.73182(18) 0.2222(5) 0.0387(10) Uani 1 1 d . . . . .
H11A H 0.495094 0.724339 0.311109 0.058 Uiso 1 1 calc GR . . . .
H11B H 0.320113 0.769478 0.221428 0.058 Uiso 1 1 calc GR . . . .
H11C H 0.474414 0.728842 0.151777 0.058 Uiso 1 1 calc GR . . . .
C12 C 0.0558(8) 0.68931(17) 0.3076(5) 0.0373(9) Uani 1 1 d . . . . .
H12A H -0.071455 0.661145 0.288441 0.056 Uiso 1 1 calc GR . . . .
H12B H -0.014612 0.726071 0.313965 0.056 Uiso 1 1 calc GR . . . .
H12C H 0.170999 0.680506 0.393612 0.056 Uiso 1 1 calc GR . . . .
C13 C 0.0064(7) 0.69882(18) 0.0582(4) 0.0377(9) Uani 1 1 d . . . . .
H13A H 0.093125 0.699888 -0.013141 0.056 Uiso 1 1 calc GR . . . .
H13B H -0.077783 0.734226 0.059485 0.056 Uiso 1 1 calc GR . . . .
H13C H -0.110279 0.668285 0.040107 0.056 Uiso 1 1 calc GR . . . .
C14 C 0.7477(6) 0.45951(14) 0.4288(3) 0.0191(7) Uani 1 1 d . . . . .
H14 H 0.612363 0.462133 0.473643 0.023 Uiso 1 1 calc R . . . .
C15 C 1.2520(7) 0.39978(16) 0.7028(4) 0.0300(8) Uani 1 1 d . . . . .
H15 H 1.283664 0.38555 0.616664 0.036 Uiso 1 1 calc R . . . .
C16 C 1.1575(10) 0.3528(2) 0.7740(5) 0.0509(12) Uani 1 1 d . . . . .
H16A H 1.126606 0.366665 0.858476 0.076 Uiso 1 1 calc GR . . . .
H16B H 1.276706 0.322808 0.794617 0.076 Uiso 1 1 calc GR . . . .
H16C H 1.008171 0.338452 0.714866 0.076 Uiso 1 1 calc GR . . . .
C17 C 1.4742(8) 0.4267(2) 0.7870(5) 0.0456(11) Uani 1 1 d . . . . .
H17A H 1.60341 0.399132 0.810104 0.068 Uiso 1 1 calc GR . . . .
H17B H 1.442252 0.44152 0.870449 0.068 Uiso 1 1 calc GR . . . .
H17C H 1.522431 0.457233 0.735555 0.068 Uiso 1 1 calc GR . . . .
C18 C 1.0183(7) 0.59168(15) 0.5808(4) 0.0284(8) Uani 1 1 d . . . . .
H18 H 1.046353 0.591415 0.487781 0.034 Uiso 1 1 calc R . . . .
C19 C 1.2485(8) 0.60541(19) 0.6827(5) 0.0475(11) Uani 1 1 d . . . . .
H19A H 1.221316 0.605751 0.773928 0.071 Uiso 1 1 calc GR . . . .
H19B H 1.304902 0.642154 0.662355 0.071 Uiso 1 1 calc GR . . . .
H19C H 1.369735 0.577276 0.67844 0.071 Uiso 1 1 calc GR . . . .
C20 C 0.8164(8) 0.63145(18) 0.5838(5) 0.0418(10) Uani 1 1 d . . . . .
H20A H 0.668259 0.618405 0.521052 0.063 Uiso 1 1 calc GR . . . .
H20B H 0.856309 0.668648 0.556314 0.063 Uiso 1 1 calc GR . . . .
H20C H 0.793772 0.633114 0.675918 0.063 Uiso 1 1 calc GR . . . .
C21 C 0.6301(8) 0.30643(17) 0.2610(4) 0.0369(9) Uani 1 1 d D U . . .
S1B S 0.5604(4) 0.35585(9) 0.3904(3) 0.0305(8) Uani 0.448(4) 1 d . U P A 1
O6B O 0.5931(17) 0.3269(3) 0.5205(8) 0.058(2) Uani 0.448(4) 1 d . U P A 1
C22B C 0.866(3) 0.2779(6) 0.3224(15) 0.055(3) Uani 0.448(4) 1 d D U P A 1
H22A H 0.998464 0.302024 0.313324 0.083 Uiso 0.448(4) 1 calc GR . P A 1
H22B H 0.873413 0.242653 0.274959 0.083 Uiso 0.448(4) 1 calc GR . P A 1
H22C H 0.879586 0.270471 0.418621 0.083 Uiso 0.448(4) 1 calc GR . P A 1
H2B H 0.79(2) 0.381(4) 0.467(6) 0.066 Uiso 0.552(4) 1 d DR . P A 2
H2A H 0.916(11) 0.388(5) 0.385(13) 0.066 Uiso 0.448(4) 1 d DR . P A 1
C23B C 0.4299(19) 0.2589(4) 0.2687(15) 0.047(3) Uani 0.448(4) 1 d D U P A 1
H23A H 0.450028 0.24732 0.363247 0.071 Uiso 0.448(4) 1 calc GR . P A 1
H23B H 0.451433 0.226551 0.214109 0.071 Uiso 0.448(4) 1 calc GR . P A 1
H23C H 0.268634 0.274223 0.233462 0.071 Uiso 0.448(4) 1 calc GR . P A 1
C24B C 0.555(3) 0.3306(5) 0.1309(11) 0.0599(19) Uani 0.448(4) 1 d D U P A 1
H24A H 0.4152 0.354283 0.126686 0.09 Uiso 0.448(4) 1 calc GR . P A 1
H24B H 0.513308 0.301118 0.062487 0.09 Uiso 0.448(4) 1 calc GR . P A 1
H24C H 0.686108 0.353182 0.113242 0.09 Uiso 0.448(4) 1 calc GR . P A 1
S1 S 0.5085(3) 0.37387(8) 0.3043(3) 0.0295(6) Uani 0.552(4) 1 d . U P A 2
O6 O 0.3541(11) 0.3573(3) 0.3919(7) 0.0570(19) Uani 0.552(4) 1 d . U P A 2
C22 C 0.802(2) 0.2789(5) 0.3736(11) 0.055(3) Uani 0.552(4) 1 d D U P A 2
H22D H 0.944198 0.302498 0.404286 0.083 Uiso 0.552(4) 1 calc GR . P A 2
H22E H 0.849477 0.242949 0.342827 0.083 Uiso 0.552(4) 1 calc GR . P A 2
H22F H 0.727047 0.272867 0.448847 0.083 Uiso 0.552(4) 1 calc GR . P A 2
C23 C 0.4235(15) 0.2744(4) 0.1839(11) 0.044(2) Uani 0.552(4) 1 d D U P A 2
H23D H 0.324247 0.262924 0.244433 0.066 Uiso 0.552(4) 1 calc GR . P A 2
H23E H 0.480227 0.241313 0.144895 0.066 Uiso 0.552(4) 1 calc GR . P A 2
H23F H 0.328064 0.297595 0.110757 0.066 Uiso 0.552(4) 1 calc GR . P A 2
C24 C 0.769(2) 0.3273(4) 0.1505(10) 0.0599(19) Uani 0.552(4) 1 d D U P A 2
H24D H 0.660512 0.350113 0.081802 0.09 Uiso 0.552(4) 1 calc GR . P A 2
H24E H 0.821161 0.29487 0.106839 0.09 Uiso 0.552(4) 1 calc GR . P A 2
H24F H 0.908965 0.349413 0.195842 0.09 Uiso 0.552(4) 1 calc GR . P A 2

loop_
_atom_site_aniso_label
_atom_site_aniso_U_11
_atom_site_aniso_U_22
_atom_site_aniso_U_33
_atom_site_aniso_U_23
_atom_site_aniso_U_13
_atom_site_aniso_U_12
P1 0.0199(4) 0.0204(4) 0.0198(4) -0.0002(3) 0.0092(3) -0.0011(3)
O1 0.0410(15) 0.0289(15) 0.0295(14) 0.0084(11) 0.0126(12) 0.0038(11)
O2 0.0315(13) 0.0199(13) 0.0327(14) 0.0064(10) 0.0133(11) 0.0059(10)
O3 0.0235(12) 0.0342(14) 0.0238(12) -0.0010(11) 0.0099(9) -0.0021(11)
O4 0.0257(13) 0.0353(15) 0.0264(13) 0.0097(11) 0.0111(11) 0.0061(11)
O5 0.0368(14) 0.0209(13) 0.0296(13) -0.0053(10) 0.0203(11) -0.0068(11)
N1 0.0239(15) 0.0206(15) 0.0208(14) 0.0023(11) 0.0081(12) -0.0003(11)
N2 0.0252(16) 0.0177(16) 0.0303(17) 0.0000(12) 0.0060(13) -0.0013(12)
C1 0.0256(18) 0.0211(18) 0.0251(18) 0.0020(14) 0.0074(14) -0.0034(13)
C2 0.0207(16) 0.0179(16) 0.0202(16) -0.0003(12) 0.0073(13) -0.0018(13)
C3 0.0196(16) 0.0193(18) 0.0194(16) -0.0008(12) 0.0080(13) -0.0025(11)
C4 0.0193(16) 0.0200(18) 0.0244(17) -0.0027(12) 0.0092(13) -0.0048(12)
C5 0.0283(19) 0.026(2) 0.0306(18) -0.0014(14) 0.0139(15) 0.0010(13)
C6 0.036(2) 0.035(2) 0.037(2) -0.0089(17) 0.0239(17) -0.0034(17)
C7 0.038(2) 0.037(2) 0.0247(19) -0.0050(15) 0.0168(17) -0.0082(16)
C8 0.036(2) 0.029(2) 0.0215(18) -0.0009(14) 0.0113(15) -0.0055(15)
C9 0.0235(17) 0.0223(17) 0.0222(17) -0.0033(13) 0.0083(14) -0.0037(14)
C10 0.0268(18) 0.0193(18) 0.040(2) 0.0041(15) 0.0112(16) 0.0043(14)
C11 0.031(2) 0.027(2) 0.059(3) -0.0047(17) 0.015(2) -0.0039(16)
C12 0.037(2) 0.028(2) 0.052(3) 0.0060(17) 0.0219(19) 0.0109(16)
C13 0.033(2) 0.033(2) 0.045(2) 0.0125(18) 0.0064(18) 0.0037(17)
C14 0.0173(16) 0.0178(16) 0.0239(16) -0.0008(13) 0.0081(13) -0.0021(12)
C15 0.035(2) 0.026(2) 0.030(2) -0.0013(15) 0.0098(17) 0.0089(16)
C16 0.062(3) 0.030(2) 0.061(3) 0.014(2) 0.016(2) 0.008(2)
C17 0.027(2) 0.069(3) 0.040(2) 0.011(2) 0.0068(18) 0.004(2)
C18 0.039(2) 0.0188(18) 0.031(2) 0.0004(14) 0.0169(17) -0.0039(15)
C19 0.042(3) 0.031(2) 0.063(3) -0.003(2) 0.001(2) -0.0094(19)
C20 0.045(2) 0.026(2) 0.056(3) -0.0048(18) 0.016(2) 0.0034(17)
C21 0.036(2) 0.026(2) 0.043(2) -0.0147(16) 0.0005(17) 0.0068(15)
S1B 0.0300(12) 0.0178(11) 0.0489(18) -0.0071(11) 0.0198(11) -0.0044(8)
O6B 0.096(6) 0.040(4) 0.056(4) -0.010(3) 0.053(4) -0.028(4)
C22B 0.065(5) 0.030(3) 0.062(6) -0.003(4) 0.001(4) -0.001(4)
C23B 0.035(5) 0.034(5) 0.067(7) -0.019(5) 0.002(5) 0.002(4)
C24B 0.091(5) 0.042(4) 0.051(4) -0.013(3) 0.027(4) -0.004(4)
S1 0.0227(8) 0.0248(9) 0.0429(15) -0.0128(9) 0.0116(8) -0.0025(6)
O6 0.053(4) 0.051(4) 0.081(4) -0.032(3) 0.045(3) -0.025(3)
C22 0.065(5) 0.030(3) 0.062(6) -0.003(4) 0.001(4) -0.001(4)
C23 0.037(4) 0.039(5) 0.057(5) -0.028(4) 0.011(4) -0.004(3)
C24 0.091(5) 0.042(4) 0.051(4) -0.013(3) 0.027(4) -0.004(4)

loop_
_atom_type_symbol
_atom_type_description
_atom_type_scat_dispersion_real
_atom_type_scat_dispersion_imag
_atom_type_scat_source
C C 0.0181 0.0091 'International Tables Vol C Tables 4.2.6.8 and 6.1.1.4'
H H 0 0 'International Tables Vol C Tables 4.2.6.8 and 6.1.1.4'
N N 0.0311 0.018 'International Tables Vol C Tables 4.2.6.8 and 6.1.1.4'
O O 0.0492 0.0322 'International Tables Vol C Tables 4.2.6.8 and 6.1.1.4'
P P 0.2955 0.4335 'International Tables Vol C Tables 4.2.6.8 and 6.1.1.4'
S S 0.3331 0.5567 'International Tables Vol C Tables 4.2.6.8 and 6.1.1.4'

loop_
_geom_angle_atom_site_label_1
_geom_angle_atom_site_label_2
_geom_angle_atom_site_label_3
_geom_angle
O3 P1 O4 116.19(14)
O3 P1 O5 115.95(15)
O3 P1 C14 114.39(15)
O4 P1 O5 101.53(14)
O4 P1 C14 104.49(15)
O5 P1 C14 102.41(15)
C1 O2 C10 119.7(3)
C15 O4 P1 122.5(2)
C18 O5 P1 121.0(2)
C1 N1 C2 125.8(3)
C1 N1 C9 125.3(3)
C2 N1 C9 108.2(3)
C14 N2 S1B 120.5(2)
C14 N2 H2B 106(7)
C14 N2 H2A 120(9)
C14 N2 S1 111.4(2)
S1B N2 H2A 119(9)
S1 N2 H2B 98(7)
O1 C1 O2 127.1(3)
O1 C1 N1 123.1(3)
O2 C1 N1 109.8(3)
N1 C2 H2 125.2
C3 C2 N1 109.6(3)
C3 C2 H2 125.2
C2 C3 C4 107.4(3)
C2 C3 C14 125.0(3)
C4 C3 C14 127.6(3)
C5 C4 C3 133.4(3)
C5 C4 C9 118.9(3)
C9 C4 C3 107.7(3)
C4 C5 H5 120.5
C6 C5 C4 118.9(4)
C6 C5 H5 120.5
C5 C6 H6 119.3
C5 C6 C7 121.4(4)
C7 C6 H6 119.3
C6 C7 H7 119.5
C8 C7 C6 121.0(3)
C8 C7 H7 119.5
C7 C8 H8 121.5
C7 C8 C9 117.0(4)
C9 C8 H8 121.5
C4 C9 N1 107.1(3)
C8 C9 N1 130.2(3)
C8 C9 C4 122.7(3)
O2 C10 C11 109.1(3)
O2 C10 C12 101.6(3)
O2 C10 C13 111.2(3)
C12 C10 C11 111.2(4)
C12 C10 C13 110.9(3)
C13 C10 C11 112.4(3)
C10 C11 H11A 109.5
C10 C11 H11B 109.5
C10 C11 H11C 109.5
H11A C11 H11B 109.5
H11A C11 H11C 109.5
H11B C11 H11C 109.5
C10 C12 H12A 109.5
C10 C12 H12B 109.5
C10 C12 H12C 109.5
H12A C12 H12B 109.5
H12A C12 H12C 109.5
H12B C12 H12C 109.5
C10 C13 H13A 109.5
C10 C13 H13B 109.5
C10 C13 H13C 109.5
H13A C13 H13B 109.5
H13A C13 H13C 109.5
H13B C13 H13C 109.5
P1 C14 H14 108.6
N2 C14 P1 109.5(2)
N2 C14 C3 112.3(3)
N2 C14 H14 108.6
C3 C14 P1 109.2(2)
C3 C14 H14 108.6
O4 C15 H15 109.4
O4 C15 C16 104.7(3)
O4 C15 C17 109.8(3)
C16 C15 H15 109.4
C17 C15 H15 109.4
C17 C15 C16 114.0(4)
C15 C16 H16A 109.5
C15 C16 H16B 109.5
C15 C16 H16C 109.5
H16A C16 H16B 109.5
H16A C16 H16C 109.5
H16B C16 H16C 109.5
C15 C17 H17A 109.5
C15 C17 H17B 109.5
C15 C17 H17C 109.5
H17A C17 H17B 109.5
H17A C17 H17C 109.5
H17B C17 H17C 109.5
O5 C18 H18 109.4
O5 C18 C19 108.8(3)
O5 C18 C20 106.4(3)
C19 C18 H18 109.4
C19 C18 C20 113.5(4)
C20 C18 H18 109.4
C18 C19 H19A 109.5
C18 C19 H19B 109.5
C18 C19 H19C 109.5
H19A C19 H19B 109.5
H19A C19 H19C 109.5
H19B C19 H19C 109.5
C18 C20 H20A 109.5
C18 C20 H20B 109.5
C18 C20 H20C 109.5
H20A C20 H20B 109.5
H20A C20 H20C 109.5
H20B C20 H20C 109.5
C22B C21 S1B 108.8(6)
C22B C21 C23B 103.6(8)
C23B C21 S1B 97.4(5)
C24B C21 S1B 109.2(5)
C24B C21 C22B 127.3(9)
C24B C21 C23B 106.3(8)
C22 C21 S1 115.2(5)
C22 C21 C24 109.2(7)
C23 C21 S1 106.3(4)
C23 C21 C22 118.6(7)
C23 C21 C24 105.4(6)
C24 C21 S1 100.2(4)
N2 S1B C21 97.3(2)
O6B S1B N2 112.5(4)
O6B S1B C21 109.3(3)
C21 C22B H22A 109.5
C21 C22B H22B 109.5
C21 C22B H22C 109.5
H22A C22B H22B 109.5
H22A C22B H22C 109.5
H22B C22B H22C 109.5
C21 C23B H23A 109.5
C21 C23B H23B 109.5
C21 C23B H23C 109.5
H23A C23B H23B 109.5
H23A C23B H23C 109.5
H23B C23B H23C 109.5
C21 C24B H24A 109.5
C21 C24B H24B 109.5
C21 C24B H24C 109.5
H24A C24B H24B 109.5
H24A C24B H24C 109.5
H24B C24B H24C 109.5
N2 S1 C21 96.45(19)
O6 S1 N2 113.1(3)
O6 S1 C21 103.3(3)
C21 C22 H22D 109.5
C21 C22 H22E 109.5
C21 C22 H22F 109.5
H22D C22 H22E 109.5
H22D C22 H22F 109.5
H22E C22 H22F 109.5
C21 C23 H23D 109.5
C21 C23 H23E 109.5
C21 C23 H23F 109.5
H23D C23 H23E 109.5
H23D C23 H23F 109.5
H23E C23 H23F 109.5
C21 C24 H24D 109.5
C21 C24 H24E 109.5
C21 C24 H24F 109.5
H24D C24 H24E 109.5
H24D C24 H24F 109.5
H24E C24 H24F 109.5

loop_
_geom_bond_atom_site_label_1
_geom_bond_atom_site_label_2
_geom_bond_distance
P1 O3 1.463(2)
P1 O4 1.571(2)
P1 O5 1.575(3)
P1 C14 1.827(3)
O1 C1 1.208(4)
O2 C1 1.335(4)
O2 C10 1.485(4)
O4 C15 1.464(4)
O5 C18 1.463(4)
N1 C1 1.394(5)
N1 C2 1.402(4)
N1 C9 1.416(4)
N2 C14 1.479(4)
N2 S1B 1.631(4)
N2 H2B 0.88(3)
N2 H2A 0.891(15)
N2 S1 1.687(3)
C2 H2 0.95
C2 C3 1.360(5)
C3 C4 1.451(4)
C3 C14 1.496(5)
C4 C5 1.392(5)
C4 C9 1.401(5)
C5 H5 0.95
C5 C6 1.379(5)
C6 H6 0.95
C6 C7 1.393(6)
C7 H7 0.95
C7 C8 1.388(5)
C8 H8 0.95
C8 C9 1.389(5)
C10 C11 1.520(5)
C10 C12 1.511(5)
C10 C13 1.517(6)
C11 H11A 0.98
C11 H11B 0.98
C11 H11C 0.98
C12 H12A 0.98
C12 H12B 0.98
C12 H12C 0.98
C13 H13A 0.98
C13 H13B 0.98
C13 H13C 0.98
C14 H14 1
C15 H15 1
C15 C16 1.514(6)
C15 C17 1.497(6)
C16 H16A 0.98
C16 H16B 0.98
C16 H16C 0.98
C17 H17A 0.98
C17 H17B 0.98
C17 H17C 0.98
C18 H18 1
C18 C19 1.501(6)
C18 C20 1.511(5)
C19 H19A 0.98
C19 H19B 0.98
C19 H19C 0.98
C20 H20A 0.98
C20 H20B 0.98
C20 H20C 0.98
C21 S1B 1.890(4)
C21 C22B 1.510(14)
C21 C23B 1.639(12)
C21 C24B 1.410(12)
C21 S1 1.860(4)
C21 C22 1.471(11)
C21 C23 1.468(9)
C21 C24 1.614(10)
S1B O6B 1.466(8)
C22B H22A 0.98
C22B H22B 0.98
C22B H22C 0.98
C23B H23A 0.98
C23B H23B 0.98
C23B H23C 0.98
C24B H24A 0.98
C24B H24B 0.98
C24B H24C 0.98
S1 O6 1.464(6)
C22 H22D 0.98
C22 H22E 0.98
C22 H22F 0.98
C23 H23D 0.98
C23 H23E 0.98
C23 H23F 0.98
C24 H24D 0.98
C24 H24E 0.98
C24 H24F 0.98

loop_
_geom_torsion_atom_site_label_1
_geom_torsion_atom_site_label_2
_geom_torsion_atom_site_label_3
_geom_torsion_atom_site_label_4
_geom_torsion
P1 O4 C15 C16 -153.8(3)
P1 O4 C15 C17 83.4(4)
P1 O5 C18 C19 -89.0(4)
P1 O5 C18 C20 148.4(3)
O3 P1 O4 C15 -15.2(3)
O3 P1 O5 C18 15.4(3)
O3 P1 C14 N2 70.8(3)
O3 P1 C14 C3 -52.6(3)
O4 P1 O5 C18 142.3(3)
O4 P1 C14 N2 -57.4(2)
O4 P1 C14 C3 179.2(2)
O5 P1 O4 C15 -141.9(3)
O5 P1 C14 N2 -162.9(2)
O5 P1 C14 C3 73.7(2)
N1 C2 C3 C4 -0.4(4)
N1 C2 C3 C14 178.4(3)
C1 O2 C10 C11 -61.7(4)
C1 O2 C10 C12 -179.2(3)
C1 O2 C10 C13 62.8(4)
C1 N1 C2 C3 -169.3(3)
C1 N1 C9 C4 168.9(3)
C1 N1 C9 C8 -11.1(6)
C2 N1 C1 O1 175.1(3)
C2 N1 C1 O2 -4.2(5)
C2 N1 C9 C4 -1.9(4)
C2 N1 C9 C8 178.1(4)
C2 C3 C4 C5 178.4(4)
C2 C3 C4 C9 -0.8(4)
C2 C3 C14 P1 -101.9(3)
C2 C3 C14 N2 136.4(3)
C3 C4 C5 C6 179.5(4)
C3 C4 C9 N1 1.6(4)
C3 C4 C9 C8 -178.3(3)
C4 C3 C14 P1 76.7(4)
C4 C3 C14 N2 -45.1(4)
C4 C5 C6 C7 -0.8(6)
C5 C4 C9 N1 -177.7(3)
C5 C4 C9 C8 2.3(5)
C5 C6 C7 C8 2.1(6)
C6 C7 C8 C9 -1.2(6)
C7 C8 C9 N1 179.1(3)
C7 C8 C9 C4 -1.0(5)
C9 N1 C1 O1 6.0(6)
C9 N1 C1 O2 -173.4(3)
C9 N1 C2 C3 1.4(4)
C9 C4 C5 C6 -1.4(5)
C10 O2 C1 O1 -11.3(5)
C10 O2 C1 N1 168.0(3)
C14 P1 O4 C15 111.9(3)
C14 P1 O5 C18 -109.9(3)
C14 N2 S1B C21 153.9(3)
C14 N2 S1B O6B -91.6(5)
C14 N2 S1 C21 173.0(3)
C14 N2 S1 O6 -79.5(4)
C14 C3 C4 C5 -0.3(6)
C14 C3 C4 C9 -179.5(3)
S1B N2 C14 P1 133.3(3)
S1B N2 C14 C3 -105.2(3)
C22B C21 S1B N2 68.7(7)
C22B C21 S1B O6B -48.3(8)
C23B C21 S1B N2 175.8(5)
C23B C21 S1B O6B 58.8(6)
C24B C21 S1B N2 -74.1(7)
C24B C21 S1B O6B 168.9(8)
S1 N2 C14 P1 169.17(18)
S1 N2 C14 C3 -69.3(3)
C22 C21 S1 N2 45.7(6)
C22 C21 S1 O6 -69.9(7)
C23 C21 S1 N2 179.2(5)
C23 C21 S1 O6 63.6(6)
C24 C21 S1 N2 -71.3(5)
C24 C21 S1 O6 173.1(5)
